data_7059497
loop_
_publ_author_name
'Rad&#x2019;kova, Natalia Yu.'
'Kovylina, Tatyana A.'
'Shavyrin, Andrei S.'
'Cherkasov, Anton V.'
'Fukin, Georgy K.'
'Lyssenko, Konstantin A.'
'Trifonov, Alexander A.'

_publ_section_title
;
 Amido rare-earth(iii) and Ca(ii) complexes coordinated by tridentate
 amidinate ligands: synthesis, structure, and catalytic activity in the
 ring-opening polymerization of rac-lactide and \e-caprolactone
;
_journal_issue 19
_journal_name_full 'New Journal of Chemistry'
_journal_page_first 7811
_journal_page_last 7822
_journal_paper_doi 10.1039/D0NJ00042F
_journal_volume 44
_journal_year 2020
_chemical_formula_moiety 'C20 H26 N2 O'
_chemical_formula_sum 'C20 H26 N2 O'
_chemical_formula_weight 310.43
_space_group_crystal_system monoclinic
_space_group_IT_number 14
_space_group_name_Hall '-P 2ybc'
_space_group_name_H-M_alt 'P 1 21/c 1'
_atom_sites_solution_hydrogens mixed
_atom_sites_solution_primary dual
_atom_sites_solution_secondary difmap
_audit_creation_method SHELXL-2018/3
_audit_update_record
;
2020-03-31 deposited with the CCDC.	2020-04-14 downloaded from the CCDC.
;
_cell_angle_alpha 90
_cell_angle_beta 93.093(2)
_cell_angle_gamma 90
_cell_formula_units_Z 4
_cell_length_a 13.0115(8)
_cell_length_b 17.0106(11)
_cell_length_c 7.8719(5)
_cell_measurement_reflns_used 3762
_cell_measurement_temperature 150(2)
_cell_measurement_theta_max 29.23
_cell_measurement_theta_min 2.39
_cell_volume 1739.78(19)
_computing_cell_refinement 'Saint 6.45a'
_computing_data_collection Smart
_computing_data_reduction 'Saint 6.45a'
_computing_molecular_graphics SHELXTL
_computing_publication_material SHELXTL
_computing_structure_refinement 'SHELXL 2018/3'
_computing_structure_solution 'SHELXT 2014/5'
_diffrn_ambient_temperature 150(2)
_diffrn_measured_fraction_theta_full 0.999
_diffrn_measured_fraction_theta_max 0.996
_diffrn_measurement_device_type 'Bruker Smart Apex (CCD)'
_diffrn_measurement_method '\w scans'
_diffrn_radiation_type MoK\a
_diffrn_radiation_wavelength 0.71073
_diffrn_reflns_av_R_equivalents 0.0222
_diffrn_reflns_av_unetI/netI 0.0271
_diffrn_reflns_Laue_measured_fraction_full 0.999
_diffrn_reflns_Laue_measured_fraction_max 0.996
_diffrn_reflns_limit_h_max 17
_diffrn_reflns_limit_h_min -16
_diffrn_reflns_limit_k_max 23
_diffrn_reflns_limit_k_min -22
_diffrn_reflns_limit_l_max 5
_diffrn_reflns_limit_l_min -10
_diffrn_reflns_number 12722
_diffrn_reflns_point_group_measured_fraction_full 0.999
_diffrn_reflns_point_group_measured_fraction_max 0.996
_diffrn_reflns_theta_full 25.242
_diffrn_reflns_theta_max 28.736
_diffrn_reflns_theta_min 1.972
_diffrn_source 'fine-focus sealed tube'
_exptl_absorpt_coefficient_mu 0.073
_exptl_absorpt_correction_T_max 0.960
_exptl_absorpt_correction_T_min 0.830
_exptl_absorpt_correction_type multi-scan
_exptl_absorpt_process_details SADABS
_exptl_crystal_colour colourless
_exptl_crystal_density_diffrn 1.185
_exptl_crystal_description prism
_exptl_crystal_F_000 672
_exptl_crystal_size_max 0.400
_exptl_crystal_size_mid 0.330
_exptl_crystal_size_min 0.280
_refine_diff_density_max 0.311
_refine_diff_density_min -0.160
_refine_diff_density_rms 0.046
_refine_ls_extinction_method none
_refine_ls_goodness_of_fit_ref 1.028
_refine_ls_hydrogen_treatment mixed
_refine_ls_matrix_type full
_refine_ls_number_parameters 218
_refine_ls_number_reflns 4499
_refine_ls_number_restraints 0
_refine_ls_restrained_S_all 1.028
_refine_ls_R_factor_all 0.0636
_refine_ls_R_factor_gt 0.0507
_refine_ls_shift/su_max 0.001
_refine_ls_shift/su_mean 0.000
_refine_ls_structure_factor_coef Fsqd
_refine_ls_weighting_details 'w=1/[\s^2^(Fo^2^)+(0.0693P)^2^+0.4435P] where P=(Fo^2^+2Fc^2^)/3'
_refine_ls_weighting_scheme calc
_refine_ls_wR_factor_gt 0.1272
_refine_ls_wR_factor_ref 0.1366
_reflns_Friedel_coverage 0.000
_reflns_number_gt 3637
_reflns_number_total 4499
_reflns_threshold_expression 'I > 2\s(I)'
_cod_data_source_file d0nj00042f2.cif
_cod_data_source_block 1-am
_cod_depositor_comments
;Adding full bibliography for 7059497--7059500.cif.

 Adding full bibliography for 7059497--7059500.cif.
;
_cod_original_sg_symbol_H-M 'P 21/c'
_cod_database_code 7059497
_shelx_shelxl_version_number 2018/3
_shelx_space_group_comment
;
The symmetry employed for this shelxl refinement is uniquely defined
by the following loop, which should always be used as a source of
symmetry information in preference to the above space-group names.
They are only intended as comments.
;
_shelx_estimated_absorpt_t_min 0.971
_shelx_estimated_absorpt_t_max 0.980

loop_
_space_group_symop_operation_xyz
'x, y, z'
'-x, y+1/2, -z+1/2'
'-x, -y, -z'
'x, -y-1/2, z-1/2'

loop_
_atom_site_label
_atom_site_type_symbol
_atom_site_fract_x
_atom_site_fract_y
_atom_site_fract_z
_atom_site_U_iso_or_equiv
_atom_site_adp_type
_atom_site_occupancy
_atom_site_site_symmetry_order
_atom_site_calc_flag
_atom_site_refinement_flags_posn
_atom_site_refinement_flags_adp
_atom_site_refinement_flags_occupancy
_atom_site_disorder_assembly
_atom_site_disorder_group
N1 N 0.81278(8) 0.16026(6) 0.71872(14) 0.0269(2) Uani 1 1 d . . . . .
H1A H 0.7933(12) 0.2075(10) 0.688(2) 0.034(4) Uiso 1 1 d . . . . .
C1 C 0.74407(9) 0.09995(7) 0.68903(15) 0.0233(2) Uani 1 1 d . . . . .
O1 O 0.88585(7) 0.29609(5) 0.80176(14) 0.0373(2) Uani 1 1 d . . . . .
N2 N 0.77045(8) 0.03111(6) 0.73970(13) 0.0257(2) Uani 1 1 d . . . . .
C2 C 0.64082(9) 0.12587(7) 0.59663(16) 0.0255(3) Uani 1 1 d . . . . .
C3 C 0.55217(10) 0.10864(8) 0.71138(19) 0.0341(3) Uani 1 1 d . . . . .
H3A H 0.487240 0.126450 0.655259 0.051 Uiso 1 1 calc R U . . .
H3B H 0.563942 0.136468 0.819689 0.051 Uiso 1 1 calc R U . . .
H3C H 0.548582 0.051963 0.732638 0.051 Uiso 1 1 calc R U . . .
C4 C 0.62364(11) 0.08033(9) 0.42971(18) 0.0371(3) Uani 1 1 d . . . . .
H4A H 0.557957 0.096215 0.373196 0.056 Uiso 1 1 calc R U . . .
H4B H 0.622234 0.023831 0.453815 0.056 Uiso 1 1 calc R U . . .
H4C H 0.679753 0.091800 0.355289 0.056 Uiso 1 1 calc R U . . .
C5 C 0.63728(11) 0.21400(8) 0.55290(18) 0.0331(3) Uani 1 1 d . . . . .
H5A H 0.572059 0.226196 0.490372 0.050 Uiso 1 1 calc R U . . .
H5B H 0.694692 0.227069 0.482379 0.050 Uiso 1 1 calc R U . . .
H5C H 0.642835 0.244881 0.658095 0.050 Uiso 1 1 calc R U . . .
C6 C 0.91011(9) 0.15978(7) 0.80649(15) 0.0255(3) Uani 1 1 d . . . . .
C7 C 0.96960(10) 0.09402(8) 0.84663(17) 0.0291(3) Uani 1 1 d . . . . .
H7A H 0.944858 0.043154 0.815889 0.035 Uiso 1 1 calc R U . . .
C8 C 1.06594(10) 0.10248(8) 0.93229(18) 0.0337(3) Uani 1 1 d . . . . .
H8A H 1.106324 0.057292 0.960115 0.040 Uiso 1 1 calc R U . . .
C9 C 1.10252(10) 0.17613(9) 0.97650(19) 0.0378(3) Uani 1 1 d . . . . .
H9A H 1.167761 0.181429 1.035594 0.045 Uiso 1 1 calc R U . . .
C10 C 1.04468(11) 0.24248(9) 0.93526(19) 0.0371(3) Uani 1 1 d . . . . .
H10A H 1.070352 0.293160 0.965396 0.045 Uiso 1 1 calc R U . . .
C11 C 0.94936(10) 0.23472(7) 0.85000(17) 0.0288(3) Uani 1 1 d . . . . .
C12 C 0.92588(12) 0.37403(8) 0.8223(2) 0.0395(3) Uani 1 1 d . . . . .
H12A H 0.877087 0.411654 0.768933 0.059 Uiso 1 1 calc R U . . .
H12B H 0.991817 0.377793 0.768302 0.059 Uiso 1 1 calc R U . . .
H12C H 0.936145 0.386044 0.943805 0.059 Uiso 1 1 calc R U . . .
C13 C 0.71587(9) -0.03978(7) 0.73143(15) 0.0236(2) Uani 1 1 d . . . . .
C14 C 0.66044(9) -0.06429(8) 0.87100(16) 0.0275(3) Uani 1 1 d . . . . .
C15 C 0.61612(10) -0.13876(8) 0.86789(18) 0.0327(3) Uani 1 1 d . . . . .
H15A H 0.577039 -0.154934 0.960227 0.039 Uiso 1 1 calc R U . . .
C16 C 0.62769(10) -0.18983(8) 0.73324(19) 0.0348(3) Uani 1 1 d . . . . .
H16A H 0.595341 -0.239916 0.731707 0.042 Uiso 1 1 calc R U . . .
C17 C 0.68705(10) -0.16700(7) 0.60069(18) 0.0319(3) Uani 1 1 d . . . . .
H17A H 0.696747 -0.202560 0.509881 0.038 Uiso 1 1 calc R U . . .
C18 C 0.73267(9) -0.09309(7) 0.59800(16) 0.0262(3) Uani 1 1 d . . . . .
C19 C 0.65443(11) -0.01286(9) 1.02595(17) 0.0363(3) Uani 1 1 d . . . . .
H19A H 0.644721 -0.045780 1.125991 0.054 Uiso 1 1 calc R U . . .
H19B H 0.596260 0.023451 1.009638 0.054 Uiso 1 1 calc R U . . .
H19C H 0.718403 0.017205 1.043031 0.054 Uiso 1 1 calc R U . . .
C20 C 0.80296(11) -0.07159(8) 0.46014(17) 0.0338(3) Uani 1 1 d . . . . .
H20A H 0.809689 -0.116477 0.383497 0.051 Uiso 1 1 calc R U . . .
H20B H 0.870851 -0.057595 0.511220 0.051 Uiso 1 1 calc R U . . .
H20C H 0.774203 -0.026670 0.395743 0.051 Uiso 1 1 calc R U . . .

loop_
_atom_site_aniso_label
_atom_site_aniso_U_11
_atom_site_aniso_U_22
_atom_site_aniso_U_33
_atom_site_aniso_U_23
_atom_site_aniso_U_13
_atom_site_aniso_U_12
N1 0.0253(5) 0.0221(5) 0.0328(6) -0.0003(4) -0.0036(4) -0.0009(4)
C1 0.0225(5) 0.0248(6) 0.0225(5) -0.0033(4) 0.0013(4) -0.0005(4)
O1 0.0332(5) 0.0233(5) 0.0548(6) -0.0045(4) -0.0041(4) -0.0028(4)
N2 0.0239(5) 0.0243(5) 0.0286(5) -0.0015(4) -0.0022(4) -0.0021(4)
C2 0.0228(6) 0.0250(6) 0.0283(6) -0.0023(5) -0.0019(4) 0.0025(4)
C3 0.0240(6) 0.0341(7) 0.0442(8) 0.0018(6) 0.0024(5) 0.0041(5)
C4 0.0356(7) 0.0394(8) 0.0349(7) -0.0106(6) -0.0109(6) 0.0109(6)
C5 0.0327(7) 0.0287(7) 0.0372(7) 0.0029(5) -0.0046(5) 0.0036(5)
C6 0.0229(6) 0.0286(6) 0.0250(6) 0.0000(5) 0.0013(4) -0.0036(5)
C7 0.0260(6) 0.0281(6) 0.0332(6) 0.0014(5) 0.0011(5) -0.0028(5)
C8 0.0251(6) 0.0369(7) 0.0390(7) 0.0067(6) -0.0005(5) 0.0002(5)
C9 0.0244(6) 0.0466(8) 0.0418(8) 0.0027(6) -0.0048(5) -0.0077(6)
C10 0.0316(7) 0.0355(7) 0.0438(8) -0.0033(6) -0.0022(6) -0.0109(6)
C11 0.0276(6) 0.0275(6) 0.0315(6) -0.0010(5) 0.0019(5) -0.0032(5)
C12 0.0423(8) 0.0244(6) 0.0523(9) -0.0047(6) 0.0075(7) -0.0063(6)
C13 0.0205(5) 0.0223(5) 0.0273(6) 0.0001(4) -0.0040(4) 0.0000(4)
C14 0.0227(6) 0.0312(6) 0.0281(6) 0.0028(5) -0.0024(5) 0.0005(5)
C15 0.0263(6) 0.0350(7) 0.0365(7) 0.0102(6) -0.0020(5) -0.0033(5)
C16 0.0300(6) 0.0257(6) 0.0476(8) 0.0062(6) -0.0098(6) -0.0053(5)
C17 0.0344(7) 0.0244(6) 0.0356(7) -0.0032(5) -0.0101(5) 0.0041(5)
C18 0.0252(6) 0.0258(6) 0.0271(6) 0.0006(5) -0.0038(5) 0.0048(5)
C19 0.0363(7) 0.0449(8) 0.0276(6) -0.0007(6) 0.0015(5) 0.0022(6)
C20 0.0374(7) 0.0321(7) 0.0323(7) 0.0017(5) 0.0045(5) 0.0099(6)

loop_
_atom_type_symbol
_atom_type_description
_atom_type_scat_dispersion_real
_atom_type_scat_dispersion_imag
_atom_type_scat_source
C C 0.0033 0.0016 'International Tables Vol C Tables 4.2.6.8 and 6.1.1.4'
H H 0.0000 0.0000 'International Tables Vol C Tables 4.2.6.8 and 6.1.1.4'
N N 0.0061 0.0033 'International Tables Vol C Tables 4.2.6.8 and 6.1.1.4'
O O 0.0106 0.0060 'International Tables Vol C Tables 4.2.6.8 and 6.1.1.4'

loop_
_geom_angle_atom_site_label_1
_geom_angle_atom_site_label_2
_geom_angle_atom_site_label_3
_geom_angle
_geom_angle_site_symmetry_1
_geom_angle_site_symmetry_3
_geom_angle_publ_flag
C1 N1 C6 129.71(11) . . ?
C1 N1 H1A 117.7(10) . . ?
C6 N1 H1A 112.4(10) . . ?
N2 C1 N1 118.05(11) . . ?
N2 C1 C2 128.01(11) . . ?
N1 C1 C2 113.94(10) . . ?
C11 O1 C12 117.63(11) . . ?
C1 N2 C13 130.40(10) . . ?
C3 C2 C4 109.25(11) . . ?
C3 C2 C5 107.71(10) . . ?
C4 C2 C5 107.44(11) . . ?
C3 C2 C1 109.20(10) . . ?
C4 C2 C1 109.88(10) . . ?
C5 C2 C1 113.28(10) . . ?
C2 C3 H3A 109.5 . . ?
C2 C3 H3B 109.5 . . ?
H3A C3 H3B 109.5 . . ?
C2 C3 H3C 109.5 . . ?
H3A C3 H3C 109.5 . . ?
H3B C3 H3C 109.5 . . ?
C2 C4 H4A 109.5 . . ?
C2 C4 H4B 109.5 . . ?
H4A C4 H4B 109.5 . . ?
C2 C4 H4C 109.5 . . ?
H4A C4 H4C 109.5 . . ?
H4B C4 H4C 109.5 . . ?
C2 C5 H5A 109.5 . . ?
C2 C5 H5B 109.5 . . ?
H5A C5 H5B 109.5 . . ?
C2 C5 H5C 109.5 . . ?
H5A C5 H5C 109.5 . . ?
H5B C5 H5C 109.5 . . ?
C7 C6 C11 118.94(11) . . ?
C7 C6 N1 126.29(11) . . ?
C11 C6 N1 114.73(11) . . ?
C6 C7 C8 120.10(12) . . ?
C6 C7 H7A 119.9 . . ?
C8 C7 H7A 119.9 . . ?
C9 C8 C7 120.24(13) . . ?
C9 C8 H8A 119.9 . . ?
C7 C8 H8A 119.9 . . ?
C8 C9 C10 120.37(12) . . ?
C8 C9 H9A 119.8 . . ?
C10 C9 H9A 119.8 . . ?
C11 C10 C9 119.80(13) . . ?
C11 C10 H10A 120.1 . . ?
C9 C10 H10A 120.1 . . ?
O1 C11 C10 124.88(12) . . ?
O1 C11 C6 114.59(11) . . ?
C10 C11 C6 120.52(12) . . ?
O1 C12 H12A 109.5 . . ?
O1 C12 H12B 109.5 . . ?
H12A C12 H12B 109.5 . . ?
O1 C12 H12C 109.5 . . ?
H12A C12 H12C 109.5 . . ?
H12B C12 H12C 109.5 . . ?
N2 C13 C14 119.89(11) . . ?
N2 C13 C18 119.28(11) . . ?
C14 C13 C18 119.71(11) . . ?
C15 C14 C13 118.98(12) . . ?
C15 C14 C19 120.22(12) . . ?
C13 C14 C19 120.69(12) . . ?
C16 C15 C14 121.50(12) . . ?
C16 C15 H15A 119.2 . . ?
C14 C15 H15A 119.2 . . ?
C15 C16 C17 119.22(12) . . ?
C15 C16 H16A 120.4 . . ?
C17 C16 H16A 120.4 . . ?
C16 C17 C18 121.34(12) . . ?
C16 C17 H17A 119.3 . . ?
C18 C17 H17A 119.3 . . ?
C17 C18 C13 119.03(12) . . ?
C17 C18 C20 120.54(12) . . ?
C13 C18 C20 120.36(11) . . ?
C14 C19 H19A 109.5 . . ?
C14 C19 H19B 109.5 . . ?
H19A C19 H19B 109.5 . . ?
C14 C19 H19C 109.5 . . ?
H19A C19 H19C 109.5 . . ?
H19B C19 H19C 109.5 . . ?
C18 C20 H20A 109.5 . . ?
C18 C20 H20B 109.5 . . ?
H20A C20 H20B 109.5 . . ?
C18 C20 H20C 109.5 . . ?
H20A C20 H20C 109.5 . . ?
H20B C20 H20C 109.5 . . ?

loop_
_geom_bond_atom_site_label_1
_geom_bond_atom_site_label_2
_geom_bond_distance
_geom_bond_site_symmetry_2
_geom_bond_publ_flag
N1 C1 1.3724(15) . ?
N1 C6 1.4096(16) . ?
N1 H1A 0.874(17) . ?
C1 N2 1.2781(16) . ?
C1 C2 1.5566(16) . ?
O1 C11 1.3722(16) . ?
O1 C12 1.4304(16) . ?
N2 C13 1.3992(15) . ?
C2 C3 1.5313(18) . ?
C2 C4 1.5313(18) . ?
C2 C5 1.5383(18) . ?
C3 H3A 0.9800 . ?
C3 H3B 0.9800 . ?
C3 H3C 0.9800 . ?
C4 H4A 0.9800 . ?
C4 H4B 0.9800 . ?
C4 H4C 0.9800 . ?
C5 H5A 0.9800 . ?
C5 H5B 0.9800 . ?
C5 H5C 0.9800 . ?
C6 C7 1.3871(17) . ?
C6 C11 1.4086(17) . ?
C7 C8 1.3984(18) . ?
C7 H7A 0.9500 . ?
C8 C9 1.378(2) . ?
C8 H8A 0.9500 . ?
C9 C10 1.385(2) . ?
C9 H9A 0.9500 . ?
C10 C11 1.3843(18) . ?
C10 H10A 0.9500 . ?
C12 H12A 0.9800 . ?
C12 H12B 0.9800 . ?
C12 H12C 0.9800 . ?
C13 C14 1.4095(17) . ?
C13 C18 1.4135(17) . ?
C14 C15 1.3915(18) . ?
C14 C19 1.5065(18) . ?
C15 C16 1.385(2) . ?
C15 H15A 0.9500 . ?
C16 C17 1.387(2) . ?
C16 H16A 0.9500 . ?
C17 C18 1.3911(18) . ?
C17 H17A 0.9500 . ?
C18 C20 1.5016(18) . ?
C19 H19A 0.9800 . ?
C19 H19B 0.9800 . ?
C19 H19C 0.9800 . ?
C20 H20A 0.9800 . ?
C20 H20B 0.9800 . ?
C20 H20C 0.9800 . ?
